data_9000611
loop_
_publ_author_name
'Ohashi, Y.'
'Finger, L. W.'

_publ_section_title
;The role of octahedral cations in pyroxenoid crystal chemistry. I. Bustamite,
 wollastonite, and the pectolite-schizolite-serandite series sample SRN, from
 Rouma, Island of Los, Guinea
;
_journal_name_full 'American Mineralogist'
_journal_page_first 274
_journal_page_last 288
_journal_volume 63
_journal_year 1978
_chemical_formula_sum 'Ca0.34 Mn1.66 Na O9 Si3'
_chemical_name_mineral Serandite
_space_group_IT_number 2
_symmetry_space_group_name_Hall '-P 1 (1/2*x+1/2*y,1/2*x-1/2*y,-z)'
_symmetry_space_group_name_H-M 'C -1'
_cell_angle_alpha 99.10
_cell_angle_beta 100.51
_cell_angle_gamma 82.49
_cell_formula_units_Z 4
_cell_length_a 9.909
_cell_length_b 10.667
_cell_length_c 6.913
_cell_volume 705.483
_database_code_amcsd 0000623
_exptl_crystal_density_diffrn 3.352
_cod_original_formula_sum 'Mn1.66 Ca.34 Na Si3 O9'
_cod_database_code 9000611

loop_
_space_group_symop_operation_xyz
x,y,z
1/2+x,1/2+y,z
-x,-y,-z
1/2-x,1/2-y,-z

loop_
_atom_site_label
_atom_site_fract_x
_atom_site_fract_y
_atom_site_fract_z
_atom_site_occupancy
_atom_site_U_iso_or_equiv
_atom_site_type_symbol
_atom_site_attached_hydrogens
Mn1 0.00520 0.64310 0.90620 0.66000 0.01013 Mn 0
Ca1 0.00520 0.64310 0.90620 0.34000 0.01013 Ca 0
Mn2 0.00820 0.64160 0.41580 1.00000 0.01216 Mn 0
Na3 0.04620 0.89770 0.24730 1.00000 0.02001 Na 0
Si1 0.22160 0.06160 0.09630 1.00000 0.00798 Si 0
Si2 0.22160 0.07210 0.54560 1.00000 0.00811 Si 0
Si3 0.20170 0.84460 0.75970 1.00000 0.00811 Si 0
Oa1 0.11570 0.44640 0.89010 1.00000 0.01140 O 0
Oa2 0.11320 0.44060 0.39690 1.00000 0.01203 O 0
Oa3 0.13460 0.68920 0.21330 1.00000 0.01127 O 0
Ob1 0.13360 0.18310 0.00160 1.00000 0.01343 O 0
Ob2 0.14300 0.19840 0.65160 1.00000 0.01178 O 0
Ob3 0.11130 0.72730 0.70110 1.00000 0.01254 O 0
Oc1 0.17250 0.06570 0.30900 1.00000 0.01115 O 0
Oc2 0.15810 0.94740 0.59590 1.00000 0.01165 O 0
Oc3 0.16230 0.93180 0.96760 1.00000 0.01254 O 0

loop_
_cod_changelog_entry_id
_cod_changelog_entry_author
_cod_changelog_entry_date
_cod_changelog_entry_text
1
;cod-tools version 3.8.0
Id: cif_guess_AMCSD_atom_types 9581 2023-05-17 12:35:41Z saulius
;
2023-05-18T08:39:07+03:00
;Derived atom types and hydrogen counts
from atom names that follow the AMCSD naming convention
(Wat == water, O-H == hydroxyl).
;

loop_
_cod_related_entry_id
_cod_related_entry_database
_cod_related_entry_code
1 AMCSD 0000623
